data_7025751
loop_
_publ_author_name
'Scott, Greig'
'McAnaw, Amelia'
'McKay, David'
'Boyd, Alan S. F.'
'Ellis, David'
'Rosair, Georgina M.'
'Macgregor, Stuart A.'
'Welch, Alan J.'
'Laschi, Franco'
'Rossi, Fulvio'
'Zanello, Piero'

_publ_section_title
;
 Supraicosahedral indenyl cobaltacarboranes.
;
_journal_issue 22
_journal_name_full 'Dalton transactions (Cambridge, England : 2003)'
_journal_page_first 5286
_journal_page_last 5300
_journal_paper_doi 10.1039/c003067h
_journal_volume 39
_journal_year 2010
_chemical_formula_moiety 'C13 H23 B10 Co'
_chemical_formula_sum 'C13 H23 B10 Co'
_chemical_formula_weight 346.34
_chemical_name_systematic
;
?
;
_space_group_IT_number 61
_symmetry_cell_setting orthorhombic
_symmetry_space_group_name_Hall '-P 2ac 2ab'
_symmetry_space_group_name_H-M 'P b c a'
_atom_sites_solution_hydrogens geom
_atom_sites_solution_primary direct
_atom_sites_solution_secondary difmap
_audit_creation_method SHELXL-97
_cell_angle_alpha 90.00
_cell_angle_beta 90.00
_cell_angle_gamma 90.00
_cell_formula_units_Z 8
_cell_length_a 13.4744(11)
_cell_length_b 14.6459(13)
_cell_length_c 17.2983(15)
_cell_measurement_reflns_used 7697
_cell_measurement_temperature 100(2)
_cell_measurement_theta_max 27.15
_cell_measurement_theta_min 2.37
_cell_volume 3413.7(5)
_computing_cell_refinement 'Bruker SAINT'
_computing_data_collection 'Bruker APEX2'
_computing_data_reduction 'Bruker SAINT'
_computing_molecular_graphics 'Bruker SHELXTL'
_computing_publication_material 'Bruker SHELXTL'
_computing_structure_refinement 'SHELXL-97 (Sheldrick, 2008)'
_computing_structure_solution 'SHELXS-97 (Sheldrick, 2008)'
_diffrn_ambient_temperature 100(2)
_diffrn_measured_fraction_theta_full 1.000
_diffrn_measured_fraction_theta_max 0.998
_diffrn_measurement_device_type 'Bruker APEX-II CCD'
_diffrn_measurement_method '\f and \w scans'
_diffrn_radiation_monochromator graphite
_diffrn_radiation_source 'fine-focus sealed tube'
_diffrn_radiation_type MoK\a
_diffrn_radiation_wavelength 0.71073
_diffrn_reflns_av_R_equivalents 0.0795
_diffrn_reflns_av_sigmaI/netI 0.0373
_diffrn_reflns_limit_h_max 17
_diffrn_reflns_limit_h_min -17
_diffrn_reflns_limit_k_max 18
_diffrn_reflns_limit_k_min -19
_diffrn_reflns_limit_l_max 22
_diffrn_reflns_limit_l_min -22
_diffrn_reflns_number 57987
_diffrn_reflns_theta_full 25.00
_diffrn_reflns_theta_max 27.49
_diffrn_reflns_theta_min 2.37
_exptl_absorpt_coefficient_mu 0.994
_exptl_absorpt_correction_T_max 0.8260
_exptl_absorpt_correction_T_min 0.6690
_exptl_absorpt_correction_type multi-scan
_exptl_absorpt_process_details 'SADABS (Bruker, 2009)'
_exptl_crystal_colour red
_exptl_crystal_density_diffrn 1.348
_exptl_crystal_density_method 'not measured'
_exptl_crystal_description block
_exptl_crystal_F_000 1424
_exptl_crystal_size_max 0.44
_exptl_crystal_size_mid 0.25
_exptl_crystal_size_min 0.20
_refine_diff_density_max 0.369
_refine_diff_density_min -0.339
_refine_diff_density_rms 0.067
_refine_ls_extinction_method none
_refine_ls_goodness_of_fit_ref 1.055
_refine_ls_hydrogen_treatment mixed
_refine_ls_matrix_type full
_refine_ls_number_parameters 227
_refine_ls_number_reflns 3913
_refine_ls_number_restraints 0
_refine_ls_restrained_S_all 1.055
_refine_ls_R_factor_all 0.0526
_refine_ls_R_factor_gt 0.0320
_refine_ls_shift/su_max 0.001
_refine_ls_shift/su_mean 0.000
_refine_ls_structure_factor_coef Fsqd
_refine_ls_weighting_details 'calc w=1/[\s^2^(Fo^2^)+(0.0338P)^2^+1.4626P] where P=(Fo^2^+2Fc^2^)/3'
_refine_ls_weighting_scheme calc
_refine_ls_wR_factor_gt 0.0713
_refine_ls_wR_factor_ref 0.0783
_reflns_number_gt 2981
_reflns_number_total 3913
_reflns_threshold_expression >2sigma(I)
_cod_data_source_file c003067h.txt
_cod_data_source_block x82839
_cod_depositor_comments
;
The following automatic conversions were performed:

'_symmetry_cell_setting' value 'Orthorhombic' changed to
'orthorhombic' according to
/home/saulius/struct/CIF-dictionaries/cif_core.dic dictionary named
'cif_core.dic' version 2.4.2 from 2011-04-26.

Automatic conversion script
Id: cif_fix_values 1891 2012-01-12 08:04:46Z andrius 
;
_cod_original_sg_symbol_H-M Pbca
_cod_database_code 7025751

loop_
_symmetry_equiv_pos_as_xyz
'x, y, z'
'-x+1/2, -y, z+1/2'
'x+1/2, -y+1/2, -z'
'-x, y+1/2, -z+1/2'
'-x, -y, -z'
'x-1/2, y, -z-1/2'
'-x-1/2, y-1/2, z'
'x, -y-1/2, z-1/2'

loop_
_atom_site_label
_atom_site_type_symbol
_atom_site_fract_x
_atom_site_fract_y
_atom_site_fract_z
_atom_site_U_iso_or_equiv
_atom_site_adp_type
_atom_site_occupancy
_atom_site_symmetry_multiplicity
_atom_site_calc_flag
_atom_site_refinement_flags
Co4 Co 0.413439(18) 0.086178(16) 0.340394(13) 0.01090(8) Uani 1 1 d .
C1 C 0.41135(14) 0.22403(13) 0.31243(11) 0.0154(4) Uani 1 1 d .
C2 C 0.47882(14) 0.20698(13) 0.37570(11) 0.0157(4) Uani 1 1 d .
B3 B 0.29898(16) 0.18222(15) 0.30574(13) 0.0156(5) Uani 1 1 d .
H3 H 0.2713 0.1792 0.2448 0.019 Uiso 1 1 calc R
B5 B 0.31621(17) 0.28599(16) 0.36348(13) 0.0182(5) Uani 1 1 d .
H5 H 0.3113(15) 0.3561(15) 0.3404(11) 0.022 Uiso 1 1 d .
B6 B 0.45099(17) 0.14758(15) 0.45213(13) 0.0166(5) Uani 1 1 d .
H6 H 0.5186 0.1232 0.4837 0.020 Uiso 1 1 calc R
B7 B 0.25750(16) 0.09577(15) 0.37353(12) 0.0150(4) Uani 1 1 d .
H7 H 0.2106 0.0377 0.3526 0.018 Uiso 1 1 calc R
B8 B 0.21394(16) 0.21059(16) 0.37814(13) 0.0177(5) Uani 1 1 d .
H8 H 0.1369 0.2300 0.3603 0.031(6) Uiso 1 1 calc R
B9 B 0.40573(17) 0.26534(15) 0.44981(13) 0.0177(5) Uani 1 1 d .
H9 H 0.4460 0.3272 0.4714 0.021 Uiso 1 1 calc R
B10 B 0.33909(17) 0.07716(15) 0.45225(12) 0.0163(5) Uani 1 1 d .
H10 H 0.3418 0.0076 0.4791 0.028(6) Uiso 1 1 calc R
B11 B 0.27626(16) 0.26305(16) 0.45728(13) 0.0177(5) Uani 1 1 d .
H11 H 0.2408 0.3208 0.4895 0.019(5) Uiso 1 1 calc R
B12 B 0.34717(17) 0.17913(16) 0.50749(13) 0.0188(5) Uani 1 1 d .
H12 H 0.3546 0.1782 0.5720 0.031(6) Uiso 1 1 calc R
B13 B 0.23318(17) 0.14788(15) 0.46404(13) 0.0183(5) Uani 1 1 d .
H13 H 0.1685 0.1272 0.5007 0.025(6) Uiso 1 1 calc R
C11 C 0.45014(16) 0.27087(15) 0.24087(12) 0.0247(5) Uani 1 1 d .
H11A H 0.4735 0.3322 0.2543 0.037 Uiso 1 1 calc R
H11B H 0.3969 0.2755 0.2025 0.037 Uiso 1 1 calc R
H11C H 0.5052 0.2353 0.2193 0.037 Uiso 1 1 calc R
C21 C 0.58591(15) 0.23691(15) 0.36819(13) 0.0254(5) Uani 1 1 d .
H21A H 0.6122 0.2170 0.3181 0.038 Uiso 1 1 calc R
H21B H 0.6252 0.2096 0.4099 0.038 Uiso 1 1 calc R
H21C H 0.5897 0.3036 0.3717 0.038 Uiso 1 1 calc R
C40 C 0.38570(14) -0.02344(13) 0.26054(11) 0.0152(4) Uani 1 1 d .
C41 C 0.41061(15) -0.05262(13) 0.33765(11) 0.0165(4) Uani 1 1 d .
H41 H 0.3693 -0.0929 0.3714 0.020 Uiso 1 1 calc R
C42 C 0.50822(15) -0.02094(13) 0.35453(11) 0.0176(4) Uani 1 1 d .
H42 H 0.5470 -0.0350 0.4024 0.021 Uiso 1 1 calc R
C43 C 0.54197(14) 0.03203(13) 0.29122(11) 0.0170(4) Uani 1 1 d .
H43 H 0.6076 0.0636 0.2878 0.020 Uiso 1 1 calc R
C44 C 0.46826(14) 0.02931(13) 0.23146(11) 0.0153(4) Uani 1 1 d .
C45 C 0.46498(15) 0.06544(14) 0.15489(11) 0.0190(4) Uani 1 1 d .
H45 H 0.5186 0.1004 0.1350 0.023 Uiso 1 1 calc R
C46 C 0.38312(16) 0.04851(15) 0.11123(11) 0.0215(5) Uani 1 1 d .
H46 H 0.3802 0.0719 0.0601 0.026 Uiso 1 1 calc R
C47 C 0.30139(15) -0.00351(15) 0.14012(11) 0.0213(5) Uani 1 1 d .
H47 H 0.2457 -0.0137 0.1076 0.026 Uiso 1 1 calc R
C48 C 0.30111(14) -0.03879(14) 0.21263(11) 0.0170(4) Uani 1 1 d .
H48 H 0.2460 -0.0729 0.2310 0.020 Uiso 1 1 calc R

loop_
_atom_site_aniso_label
_atom_site_aniso_U_11
_atom_site_aniso_U_22
_atom_site_aniso_U_33
_atom_site_aniso_U_23
_atom_site_aniso_U_13
_atom_site_aniso_U_12
Co4 0.01142(13) 0.01138(13) 0.00992(13) 0.00002(10) -0.00034(10) 0.00096(10)
C1 0.0186(9) 0.0128(9) 0.0147(9) 0.0000(7) 0.0026(8) 0.0003(8)
C2 0.0162(10) 0.0138(10) 0.0170(10) -0.0036(8) 0.0001(8) -0.0008(8)
B3 0.0169(11) 0.0148(11) 0.0152(11) 0.0008(9) -0.0046(9) 0.0018(9)
B5 0.0198(12) 0.0158(12) 0.0191(11) 0.0016(9) -0.0006(9) 0.0027(9)
B6 0.0192(11) 0.0167(12) 0.0140(11) -0.0038(9) -0.0034(9) 0.0030(9)
B7 0.0132(10) 0.0158(11) 0.0160(10) -0.0002(9) 0.0016(9) -0.0012(9)
B8 0.0128(11) 0.0176(12) 0.0226(12) -0.0019(10) -0.0010(9) 0.0032(9)
B9 0.0204(11) 0.0159(11) 0.0169(11) -0.0046(9) -0.0013(9) 0.0022(9)
B10 0.0193(11) 0.0166(12) 0.0128(10) 0.0026(9) 0.0043(9) 0.0003(9)
B11 0.0171(11) 0.0164(12) 0.0197(12) -0.0021(9) 0.0004(9) 0.0019(9)
B12 0.0246(12) 0.0191(12) 0.0128(11) -0.0025(9) 0.0001(9) 0.0025(10)
B13 0.0180(12) 0.0185(12) 0.0183(11) -0.0002(9) 0.0052(9) 0.0015(9)
C11 0.0322(12) 0.0209(11) 0.0209(11) 0.0059(9) 0.0057(9) -0.0035(9)
C21 0.0178(10) 0.0274(12) 0.0310(12) -0.0038(10) 0.0009(9) -0.0068(9)
C40 0.0181(10) 0.0129(10) 0.0147(10) -0.0041(8) 0.0019(8) 0.0017(8)
C41 0.0228(10) 0.0104(9) 0.0163(9) -0.0011(8) 0.0007(9) 0.0026(8)
C42 0.0203(10) 0.0152(10) 0.0172(10) -0.0025(8) -0.0037(8) 0.0092(8)
C43 0.0138(10) 0.0184(11) 0.0188(10) -0.0055(8) 0.0008(8) 0.0024(8)
C44 0.0146(10) 0.0156(10) 0.0158(10) -0.0041(8) 0.0028(8) 0.0030(8)
C45 0.0185(10) 0.0231(11) 0.0155(10) -0.0012(8) 0.0057(8) -0.0027(8)
C46 0.0300(12) 0.0246(11) 0.0099(9) 0.0017(8) 0.0007(9) 0.0001(9)
C47 0.0195(11) 0.0277(12) 0.0167(10) -0.0057(9) -0.0037(8) -0.0003(9)
C48 0.0149(10) 0.0175(11) 0.0187(10) -0.0057(8) 0.0021(8) -0.0017(8)

loop_
_atom_type_symbol
_atom_type_description
_atom_type_scat_dispersion_real
_atom_type_scat_dispersion_imag
_atom_type_scat_source
C C 0.0033 0.0016 'International Tables Vol C Tables 4.2.6.8 and 6.1.1.4'
H H 0.0000 0.0000 'International Tables Vol C Tables 4.2.6.8 and 6.1.1.4'
B B 0.0013 0.0007 'International Tables Vol C Tables 4.2.6.8 and 6.1.1.4'
Co Co 0.3494 0.9721 'International Tables Vol C Tables 4.2.6.8 and 6.1.1.4'

loop_
_geom_angle_atom_site_label_1
_geom_angle_atom_site_label_2
_geom_angle_atom_site_label_3
_geom_angle
C41 Co4 C42 40.97(8)
C41 Co4 C2 150.43(8)
C42 Co4 C2 110.86(8)
C41 Co4 C1 165.08(8)
C42 Co4 C1 141.73(8)
C2 Co4 C1 40.79(8)
C41 Co4 C43 68.04(8)
C42 Co4 C43 40.17(8)
C2 Co4 C43 95.27(8)
C1 Co4 C43 106.61(8)
C41 Co4 C40 40.15(7)
C42 Co4 C40 67.12(7)
C2 Co4 C40 154.43(7)
C1 Co4 C40 125.02(7)
C43 Co4 C40 66.34(7)
C41 Co4 B3 128.88(8)
C42 Co4 B3 167.65(8)
C2 Co4 B3 80.21(8)
C1 Co4 B3 45.27(8)
C43 Co4 B3 136.33(8)
C40 Co4 B3 100.53(8)
C41 Co4 B7 93.00(8)
C42 Co4 B7 128.42(8)
C2 Co4 B7 106.11(8)
C1 Co4 B7 89.17(8)
C43 Co4 B7 158.56(8)
C40 Co4 B7 92.83(8)
B3 Co4 B7 49.24(8)
C41 Co4 B10 87.22(8)
C42 Co4 B10 97.74(8)
C2 Co4 B10 89.17(8)
C1 Co4 B10 105.02(8)
C43 Co4 B10 136.01(8)
C40 Co4 B10 116.39(8)
B3 Co4 B10 87.59(8)
B7 Co4 B10 47.88(8)
C41 Co4 C44 66.79(7)
C42 Co4 C44 66.34(7)
C2 Co4 C44 115.84(7)
C1 Co4 C44 100.02(7)
C43 Co4 C44 39.11(7)
C40 Co4 C44 38.88(7)
B3 Co4 C44 104.39(8)
B7 Co4 C44 125.14(8)
B10 Co4 C44 153.51(8)
C41 Co4 B6 115.80(8)
C42 Co4 B6 93.75(8)
C2 Co4 B6 44.78(8)
C1 Co4 B6 79.02(8)
C43 Co4 B6 108.91(8)
C40 Co4 B6 155.94(8)
B3 Co4 B6 98.14(8)
B7 Co4 B6 87.95(8)
B10 Co4 B6 49.37(8)
C44 Co4 B6 146.91(8)
C2 C1 C11 118.83(17)
C2 C1 B3 124.81(17)
C11 C1 B3 115.62(17)
C2 C1 B5 99.41(15)
C11 C1 B5 114.81(16)
B3 C1 B5 64.22(13)
C2 C1 Co4 69.32(11)
C11 C1 Co4 128.95(14)
B3 C1 Co4 70.45(10)
B5 C1 Co4 112.65(12)
C1 C2 C21 119.00(17)
C1 C2 B6 124.27(17)
C21 C2 B6 116.39(17)
C1 C2 B9 96.40(15)
C21 C2 B9 115.99(16)
B6 C2 B9 63.63(13)
C1 C2 Co4 69.89(11)
C21 C2 Co4 128.93(14)
B6 C2 Co4 71.60(10)
B9 C2 Co4 112.17(12)
C1 B3 B8 117.82(16)
C1 B3 B7 120.02(16)
B8 B3 B7 60.05(13)
C1 B3 B5 62.25(12)
B8 B3 B5 59.70(13)
B7 B3 B5 105.39(15)
C1 B3 Co4 64.28(10)
B8 B3 Co4 114.95(13)
B7 B3 Co4 65.69(10)
B5 B3 Co4 107.25(12)
C1 B3 H3 112.9
B8 B3 H3 117.8
B7 B3 H3 118.6
B5 B3 H3 126.0
Co4 B3 H3 118.1
B11 B5 B8 60.63(13)
B11 B5 C1 125.39(16)
B8 B5 C1 107.91(16)
B11 B5 B3 107.96(16)
B8 B5 B3 57.76(12)
C1 B5 B3 53.53(11)
B11 B5 B9 56.37(12)
B8 B5 B9 105.90(15)
C1 B5 B9 81.76(13)
B3 B5 B9 111.61(15)
B11 B5 H5 119.8(10)
B8 B5 H5 125.5(11)
C1 B5 H5 109.5(11)
B3 B5 H5 124.5(10)
B9 B5 H5 117.4(11)
C2 B6 B12 119.08(17)
C2 B6 B10 119.56(16)
B12 B6 B10 59.39(13)
C2 B6 B9 63.57(13)
B12 B6 B9 59.92(13)
B10 B6 B9 104.90(15)
C2 B6 Co4 63.62(10)
B12 B6 Co4 113.89(13)
B10 B6 Co4 65.08(9)
B9 B6 Co4 106.89(12)
C2 B6 H6 112.2
B12 B6 H6 117.8
B10 B6 H6 119.4
B9 B6 H6 125.6
Co4 B6 H6 119.1
B10 B7 B13 60.12(12)
B10 B7 B8 108.36(15)
B13 B7 B8 59.57(12)
B10 B7 B3 114.40(16)
B13 B7 B3 109.12(15)
B8 B7 B3 58.13(12)
B10 B7 Co4 66.07(10)
B13 B7 Co4 115.96(14)
B8 B7 Co4 112.91(13)
B3 B7 Co4 65.07(10)
B10 B7 H7 118.8
B13 B7 H7 120.5
B8 B7 H7 123.0
B3 B7 H7 119.7
Co4 B7 H7 114.2
B3 B8 B13 112.52(16)
B3 B8 B11 110.15(16)
B13 B8 B11 60.54(13)
B3 B8 B7 61.82(12)
B13 B8 B7 59.92(12)
B11 B8 B7 106.63(15)
B3 B8 B5 62.54(13)
B13 B8 B5 109.16(16)
B11 B8 B5 58.52(13)
B7 B8 B5 108.86(15)
B3 B8 H8 118.1
B13 B8 H8 120.0
B11 B8 H8 122.7
B7 B8 H8 122.2
B5 B8 H8 121.3
B11 B9 B12 60.42(13)
B11 B9 C2 125.44(16)
B12 B9 C2 107.35(15)
B11 B9 B6 108.22(16)
B12 B9 B6 58.03(12)
C2 B9 B6 52.80(11)
B11 B9 B5 56.00(12)
B12 B9 B5 105.32(15)
C2 B9 B5 82.43(13)
B6 B9 B5 111.74(15)
B11 B9 H9 118.3
B12 B9 H9 126.7
C2 B9 H9 110.5
B6 B9 H9 126.4
B5 B9 H9 115.6
B7 B10 B13 59.97(12)
B7 B10 B12 108.80(16)
B13 B10 B12 59.80(13)
B7 B10 B6 115.12(15)
B13 B10 B6 109.53(16)
B12 B10 B6 58.35(12)
B7 B10 Co4 66.05(10)
B13 B10 Co4 115.81(13)
B12 B10 Co4 113.44(13)
B6 B10 Co4 65.55(9)
B7 B10 H10 118.6
B13 B10 H10 120.6
B12 B10 H10 122.7
B6 B10 H10 119.1
Co4 B10 H10 114.0
B5 B11 B9 67.63(13)
B5 B11 B8 60.84(13)
B9 B11 B8 114.95(16)
B5 B11 B12 114.91(16)
B9 B11 B12 60.97(13)
B8 B11 B12 109.27(16)
B5 B11 B13 110.07(16)
B9 B11 B13 110.29(16)
B8 B11 B13 59.33(13)
B12 B11 B13 59.45(13)
B5 B11 H11 116.7
B9 B11 H11 116.6
B8 B11 H11 120.5
B12 B11 H11 120.4
B13 B11 H11 122.8
B6 B12 B13 113.03(16)
B6 B12 B10 62.26(13)
B13 B12 B10 60.07(13)
B6 B12 B11 110.02(16)
B13 B12 B11 60.42(13)
B10 B12 B11 106.54(16)
B6 B12 B9 62.05(13)
B13 B12 B9 109.13(16)
B10 B12 B9 108.65(15)
B11 B12 B9 58.60(12)
B6 B12 H12 117.9
B13 B12 H12 119.8
B10 B12 H12 122.1
B11 B12 H12 122.8
B9 B12 H12 121.6
B8 B13 B12 110.49(16)
B8 B13 B7 60.52(13)
B12 B13 B7 109.03(16)
B8 B13 B10 108.96(15)
B12 B13 B10 60.14(13)
B7 B13 B10 59.91(12)
B8 B13 B11 60.12(13)
B12 B13 B11 60.13(13)
B7 B13 B11 106.77(16)
B10 B13 B11 106.38(16)
B8 B13 H13 120.2
B12 B13 H13 120.3
B7 B13 H13 121.8
B10 B13 H13 122.2
B11 B13 H13 123.1
C1 C11 H11A 109.5
C1 C11 H11B 109.5
H11A C11 H11B 109.5
C1 C11 H11C 109.5
H11A C11 H11C 109.5
H11B C11 H11C 109.5
C2 C21 H21A 109.5
C2 C21 H21B 109.5
H21A C21 H21B 109.5
C2 C21 H21C 109.5
H21A C21 H21C 109.5
H21B C21 H21C 109.5
C48 C40 C41 132.63(18)
C48 C40 C44 119.80(17)
C41 C40 C44 107.55(17)
C48 C40 Co4 129.01(14)
C41 C40 Co4 65.55(10)
C44 C40 Co4 71.98(11)
C42 C41 C40 107.95(17)
C42 C41 Co4 69.66(11)
C40 C41 Co4 74.30(11)
C42 C41 H41 125.9
C40 C41 H41 125.9
Co4 C41 H41 125.9
C43 C42 C41 108.43(17)
C43 C42 Co4 71.75(11)
C41 C42 Co4 69.36(11)
C43 C42 H42 125.8
C41 C42 H42 125.8
Co4 C42 H42 125.8
C42 C43 C44 108.64(17)
C42 C43 Co4 68.08(11)
C44 C43 Co4 74.31(11)
C42 C43 H43 125.7
C44 C43 H43 125.7
Co4 C43 H43 125.7
C45 C44 C43 132.86(18)
C45 C44 C40 119.84(17)
C43 C44 C40 107.28(17)
C45 C44 Co4 130.36(14)
C43 C44 Co4 66.58(10)
C40 C44 Co4 69.14(10)
C46 C45 C44 118.23(18)
C46 C45 H45 120.9
C44 C45 H45 120.9
C45 C46 C47 121.88(19)
C45 C46 H46 119.1
C47 C46 H46 119.1
C48 C47 C46 121.90(19)
C48 C47 H47 119.0
C46 C47 H47 119.0
C47 C48 C40 118.34(19)
C47 C48 H48 120.8
C40 C48 H48 120.8

loop_
_geom_bond_atom_site_label_1
_geom_bond_atom_site_label_2
_geom_bond_distance
Co4 C41 2.034(2)
Co4 C42 2.0377(19)
Co4 C2 2.0686(19)
Co4 C1 2.0762(19)
Co4 C43 2.0861(19)
Co4 C40 2.1508(19)
Co4 B3 2.172(2)
Co4 B7 2.183(2)
Co4 B10 2.183(2)
Co4 C44 2.1887(18)
Co4 B6 2.191(2)
C1 C2 1.445(3)
C1 C11 1.509(3)
C1 B3 1.637(3)
C1 B5 1.802(3)
C2 C21 1.514(3)
C2 B6 1.626(3)
C2 B9 1.829(3)
B3 B8 1.748(3)
B3 B7 1.814(3)
B3 B5 1.833(3)
B3 H3 1.1200
B5 B11 1.742(3)
B5 B8 1.784(3)
B5 B9 1.943(3)
B5 H5 1.10(2)
B6 B12 1.757(3)
B6 B10 1.827(3)
B6 B9 1.830(3)
B6 H6 1.1200
B7 B10 1.771(3)
B7 B13 1.772(3)
B7 B8 1.783(3)
B7 H7 1.1200
B8 B13 1.766(3)
B8 B11 1.780(3)
B8 H8 1.1200
B9 B11 1.750(3)
B9 B12 1.792(3)
B9 H9 1.1200
B10 B13 1.775(3)
B10 B12 1.776(3)
B10 H10 1.1200
B11 B12 1.783(3)
B11 B13 1.788(3)
B11 H11 1.1200
B12 B13 1.770(3)
B12 H12 1.1200
B13 H13 1.1200
C11 H11A 0.9800
C11 H11B 0.9800
C11 H11C 0.9800
C21 H21A 0.9800
C21 H21B 0.9800
C21 H21C 0.9800
C40 C48 1.427(3)
C40 C41 1.440(3)
C40 C44 1.445(3)
C41 C42 1.425(3)
C41 H41 1.0000
C42 C43 1.417(3)
C42 H42 1.0000
C43 C44 1.434(3)
C43 H43 1.0000
C44 C45 1.427(3)
C45 C46 1.360(3)
C45 H45 0.9500
C46 C47 1.429(3)
C46 H46 0.9500
C47 C48 1.357(3)
C47 H47 0.9500
C48 H48 0.9500

loop_
_geom_torsion_atom_site_label_1
_geom_torsion_atom_site_label_2
_geom_torsion_atom_site_label_3
_geom_torsion_atom_site_label_4
_geom_torsion
C41 Co4 C1 C2 -145.2(3)
C42 Co4 C1 C2 -53.93(16)
C43 Co4 C1 C2 -78.52(12)
C40 Co4 C1 C2 -150.92(11)
B3 Co4 C1 C2 141.41(16)
B7 Co4 C1 C2 116.20(12)
B10 Co4 C1 C2 70.50(12)
C44 Co4 C1 C2 -118.21(11)
B6 Co4 C1 C2 28.13(11)
C41 Co4 C1 C11 -34.3(4)
C42 Co4 C1 C11 57.0(2)
C2 Co4 C1 C11 111.0(2)
C43 Co4 C1 C11 32.4(2)
C40 Co4 C1 C11 -40.0(2)
B3 Co4 C1 C11 -107.6(2)
B7 Co4 C1 C11 -132.85(19)
B10 Co4 C1 C11 -178.55(18)
C44 Co4 C1 C11 -7.26(19)
B6 Co4 C1 C11 139.08(19)
C41 Co4 C1 B3 73.4(3)
C42 Co4 C1 B3 164.67(12)
C2 Co4 C1 B3 -141.41(16)
C43 Co4 C1 B3 140.07(11)
C40 Co4 C1 B3 67.67(13)
B7 Co4 C1 B3 -25.21(11)
B10 Co4 C1 B3 -70.91(12)
C44 Co4 C1 B3 100.38(11)
B6 Co4 C1 B3 -113.28(12)
C41 Co4 C1 B5 123.0(3)
C42 Co4 C1 B5 -145.75(13)
C2 Co4 C1 B5 -91.82(16)
C43 Co4 C1 B5 -170.35(12)
C40 Co4 C1 B5 117.25(13)
B3 Co4 C1 B5 49.58(13)
B7 Co4 C1 B5 24.37(13)
B10 Co4 C1 B5 -21.33(14)
C44 Co4 C1 B5 149.96(12)
B6 Co4 C1 B5 -63.70(13)
C11 C1 C2 C21 0.2(3)
B3 C1 C2 C21 169.93(18)
B5 C1 C2 C21 -125.02(18)
Co4 C1 C2 C21 124.20(18)
C11 C1 C2 B6 -172.98(18)
B3 C1 C2 B6 -3.3(3)
B5 C1 C2 B6 61.8(2)
Co4 C1 C2 B6 -48.98(17)
C11 C1 C2 B9 124.69(18)
B3 C1 C2 B9 -65.6(2)
B5 C1 C2 B9 -0.53(16)
Co4 C1 C2 B9 -111.30(12)
C11 C1 C2 Co4 -124.00(17)
B3 C1 C2 Co4 45.72(17)
B5 C1 C2 Co4 110.78(12)
C41 Co4 C2 C1 162.68(15)
C42 Co4 C2 C1 147.61(11)
C43 Co4 C2 C1 109.42(12)
C40 Co4 C2 C1 67.2(2)
B3 Co4 C2 C1 -26.73(11)
B7 Co4 C2 C1 -69.04(12)
B10 Co4 C2 C1 -114.42(12)
C44 Co4 C2 C1 74.61(12)
B6 Co4 C2 C1 -138.93(16)
C41 Co4 C2 C21 51.1(3)
C42 Co4 C2 C21 36.0(2)
C1 Co4 C2 C21 -111.6(2)
C43 Co4 C2 C21 -2.17(19)
C40 Co4 C2 C21 -44.3(3)
B3 Co4 C2 C21 -138.32(19)
B7 Co4 C2 C21 179.37(18)
B10 Co4 C2 C21 133.99(19)
C44 Co4 C2 C21 -37.0(2)
B6 Co4 C2 C21 109.5(2)
C41 Co4 C2 B6 -58.39(19)
C42 Co4 C2 B6 -73.47(12)
C1 Co4 C2 B6 138.93(16)
C43 Co4 C2 B6 -111.65(11)
C40 Co4 C2 B6 -153.83(16)
B3 Co4 C2 B6 112.20(12)
B7 Co4 C2 B6 69.88(12)
B10 Co4 C2 B6 24.50(12)
C44 Co4 C2 B6 -146.46(11)
C41 Co4 C2 B9 -108.53(17)
C42 Co4 C2 B9 -123.60(12)
C1 Co4 C2 B9 88.79(15)
C43 Co4 C2 B9 -161.79(13)
C40 Co4 C2 B9 156.03(15)
B3 Co4 C2 B9 62.06(13)
B7 Co4 C2 B9 19.75(14)
B10 Co4 C2 B9 -25.63(13)
C44 Co4 C2 B9 163.40(11)
B6 Co4 C2 B9 -50.14(13)
C2 C1 B3 B8 60.7(3)
C11 C1 B3 B8 -129.31(19)
B5 C1 B3 B8 -22.74(16)
Co4 C1 B3 B8 105.98(16)
C2 C1 B3 B7 -9.0(3)
C11 C1 B3 B7 161.00(17)
B5 C1 B3 B7 -92.43(18)
Co4 C1 B3 B7 36.28(15)
C2 C1 B3 B5 83.4(2)
C11 C1 B3 B5 -106.57(18)
Co4 C1 B3 B5 128.72(12)
C2 C1 B3 Co4 -45.30(17)
C11 C1 B3 Co4 124.72(16)
B5 C1 B3 Co4 -128.72(12)
C41 Co4 B3 C1 -161.52(11)
C42 Co4 B3 C1 -130.0(4)
C2 Co4 B3 C1 24.43(10)
C43 Co4 B3 C1 -62.96(15)
C40 Co4 B3 C1 -129.60(10)
B7 Co4 B3 C1 145.79(15)
B10 Co4 B3 C1 114.00(11)
C44 Co4 B3 C1 -89.93(11)
B6 Co4 B3 C1 65.64(11)
C41 Co4 B3 B8 88.16(16)
C42 Co4 B3 B8 119.7(4)
C2 Co4 B3 B8 -85.89(15)
C1 Co4 B3 B8 -110.32(18)
C43 Co4 B3 B8 -173.28(12)
C40 Co4 B3 B8 120.08(14)
B7 Co4 B3 B8 35.47(14)
B10 Co4 B3 B8 3.68(15)
C44 Co4 B3 B8 159.75(13)
B6 Co4 B3 B8 -44.68(15)
C41 Co4 B3 B7 52.69(14)
C42 Co4 B3 B7 84.2(4)
C2 Co4 B3 B7 -121.36(11)
C1 Co4 B3 B7 -145.79(15)
C43 Co4 B3 B7 151.25(12)
C40 Co4 B3 B7 84.61(11)
B10 Co4 B3 B7 -31.79(11)
C44 Co4 B3 B7 124.28(10)
B6 Co4 B3 B7 -80.15(11)
C41 Co4 B3 B5 152.18(12)
C42 Co4 B3 B5 -176.3(3)
C2 Co4 B3 B5 -21.88(13)
C1 Co4 B3 B5 -46.31(13)
C43 Co4 B3 B5 -109.26(15)
C40 Co4 B3 B5 -175.91(12)
B7 Co4 B3 B5 99.48(16)
B10 Co4 B3 B5 67.70(13)
C44 Co4 B3 B5 -136.23(12)
B6 Co4 B3 B5 19.33(14)
C2 C1 B5 B11 -37.4(2)
C11 C1 B5 B11 -165.33(19)
B3 C1 B5 B11 86.9(2)
Co4 C1 B5 B11 34.0(2)
C2 C1 B5 B8 -103.63(17)
C11 C1 B5 B8 128.41(18)
B3 C1 B5 B8 20.61(15)
Co4 C1 B5 B8 -32.21(18)
C2 C1 B5 B3 -124.24(17)
C11 C1 B5 B3 107.81(19)
Co4 C1 B5 B3 -52.82(12)
C2 C1 B5 B9 0.50(15)
C11 C1 B5 B9 -127.46(17)
B3 C1 B5 B9 124.73(15)
Co4 C1 B5 B9 71.91(13)
C1 B3 B5 B11 -121.16(17)
B8 B3 B5 B11 35.51(15)
B7 B3 B5 B11 -5.0(2)
Co4 B3 B5 B11 -73.77(16)
C1 B3 B5 B8 -156.68(17)
B7 B3 B5 B8 -40.48(14)
Co4 B3 B5 B8 -109.28(14)
B8 B3 B5 C1 156.68(17)
B7 B3 B5 C1 116.20(16)
Co4 B3 B5 C1 47.40(11)
C1 B3 B5 B9 -61.02(15)
B8 B3 B5 B9 95.65(17)
B7 B3 B5 B9 55.18(19)
Co4 B3 B5 B9 -13.62(18)
C1 C2 B6 B12 -55.7(3)
C21 C2 B6 B12 130.99(19)
B9 C2 B6 B12 23.53(16)
Co4 C2 B6 B12 -103.97(17)
C1 C2 B6 B10 13.6(3)
C21 C2 B6 B10 -159.77(17)
B9 C2 B6 B10 92.77(18)
Co4 C2 B6 B10 -34.73(15)
C1 C2 B6 B9 -79.20(19)
C21 C2 B6 B9 107.46(19)
Co4 C2 B6 B9 -127.50(12)
C1 C2 B6 Co4 48.30(16)
C21 C2 B6 Co4 -125.04(17)
B9 C2 B6 Co4 127.50(12)
C41 Co4 B6 C2 152.17(11)
C42 Co4 B6 C2 116.14(11)
C1 Co4 B6 C2 -25.93(11)
C43 Co4 B6 C2 78.04(12)
C40 Co4 B6 C2 152.17(17)
B3 Co4 B6 C2 -67.17(12)
B7 Co4 B6 C2 -115.48(11)
B10 Co4 B6 C2 -146.88(15)
C44 Co4 B6 C2 65.62(18)
C41 Co4 B6 B12 -95.89(15)
C42 Co4 B6 B12 -131.92(15)
C2 Co4 B6 B12 111.94(18)
C1 Co4 B6 B12 86.01(15)
C43 Co4 B6 B12 -170.02(13)
C40 Co4 B6 B12 -95.9(2)
B3 Co4 B6 B12 44.77(15)
B7 Co4 B6 B12 -3.54(14)
B10 Co4 B6 B12 -34.94(14)
C44 Co4 B6 B12 177.56(13)
C41 Co4 B6 B10 -60.95(12)
C42 Co4 B6 B10 -96.98(11)
C2 Co4 B6 B10 146.88(15)
C1 Co4 B6 B10 120.95(11)
C43 Co4 B6 B10 -135.08(11)
C40 Co4 B6 B10 -61.0(2)
B3 Co4 B6 B10 79.70(11)
B7 Co4 B6 B10 31.40(11)
C44 Co4 B6 B10 -147.51(14)
C41 Co4 B6 B9 -159.89(12)
C42 Co4 B6 B9 164.08(13)
C2 Co4 B6 B9 47.94(13)
C1 Co4 B6 B9 22.02(12)
C43 Co4 B6 B9 125.98(13)
C40 Co4 B6 B9 -159.89(16)
B3 Co4 B6 B9 -19.23(14)
B7 Co4 B6 B9 -67.54(13)
B10 Co4 B6 B9 -98.93(16)
C44 Co4 B6 B9 113.56(16)
C1 B3 B7 B10 9.6(2)
B8 B3 B7 B10 -97.20(17)
B5 B3 B7 B10 -56.89(19)
Co4 B3 B7 B10 45.42(13)
C1 B3 B7 B13 74.7(2)
B8 B3 B7 B13 -32.14(15)
B5 B3 B7 B13 8.2(2)
Co4 B3 B7 B13 110.47(15)
C1 B3 B7 B8 106.81(19)
B5 B3 B7 B8 40.31(14)
Co4 B3 B7 B8 142.61(13)
C1 B3 B7 Co4 -35.80(15)
B8 B3 B7 Co4 -142.61(13)
B5 B3 B7 Co4 -102.31(13)
C41 Co4 B7 B10 83.52(11)
C42 Co4 B7 B10 60.95(14)
C2 Co4 B7 B10 -73.65(11)
C1 Co4 B7 B10 -111.25(11)
C43 Co4 B7 B10 110.5(2)
C40 Co4 B7 B10 123.72(11)
B3 Co4 B7 B10 -134.80(15)
C44 Co4 B7 B10 147.06(11)
B6 Co4 B7 B10 -32.21(11)
C41 Co4 B7 B13 118.22(14)
C42 Co4 B7 B13 95.65(16)
C2 Co4 B7 B13 -38.95(16)
C1 Co4 B7 B13 -76.55(14)
C43 Co4 B7 B13 145.23(19)
C40 Co4 B7 B13 158.42(14)
B3 Co4 B7 B13 -100.10(17)
B10 Co4 B7 B13 34.70(13)
C44 Co4 B7 B13 -178.24(12)
B6 Co4 B7 B13 2.49(14)
C41 Co4 B7 B8 -175.72(14)
C42 Co4 B7 B8 161.71(12)
C2 Co4 B7 B8 27.10(15)
C1 Co4 B7 B8 -10.50(14)
C43 Co4 B7 B8 -148.71(19)
C40 Co4 B7 B8 -135.52(14)
B3 Co4 B7 B8 -34.04(13)
B10 Co4 B7 B8 100.76(17)
C44 Co4 B7 B8 -112.19(14)
B6 Co4 B7 B8 68.55(14)
C41 Co4 B7 B3 -141.68(11)
C42 Co4 B7 B3 -164.25(10)
C2 Co4 B7 B3 61.15(11)
C1 Co4 B7 B3 23.55(11)
C43 Co4 B7 B3 -114.7(2)
C40 Co4 B7 B3 -101.48(11)
B10 Co4 B7 B3 134.80(15)
C44 Co4 B7 B3 -78.14(12)
B6 Co4 B7 B3 102.59(11)
C1 B3 B8 B13 -77.3(2)
B7 B3 B8 B13 33.10(15)
B5 B3 B8 B13 -100.65(18)
Co4 B3 B8 B13 -4.5(2)
C1 B3 B8 B11 -11.8(2)
B7 B3 B8 B11 98.58(17)
B5 B3 B8 B11 -35.17(15)
Co4 B3 B8 B11 60.97(19)
C1 B3 B8 B7 -110.41(19)
B5 B3 B8 B7 -133.75(16)
Co4 B3 B8 B7 -37.61(13)
C1 B3 B8 B5 23.34(17)
B7 B3 B8 B5 133.75(16)
Co4 B3 B8 B5 96.14(15)
B10 B7 B8 B3 107.83(17)
B13 B7 B8 B3 144.34(16)
Co4 B7 B8 B3 36.71(13)
B10 B7 B8 B13 -36.51(15)
B3 B7 B8 B13 -144.34(16)
Co4 B7 B8 B13 -107.63(15)
B10 B7 B8 B11 3.5(2)
B13 B7 B8 B11 39.99(15)
B3 B7 B8 B11 -104.35(16)
Co4 B7 B8 B11 -67.64(17)
B10 B7 B8 B5 65.20(19)
B13 B7 B8 B5 101.71(17)
B3 B7 B8 B5 -42.63(15)
Co4 B7 B8 B5 -5.92(19)
B11 B5 B8 B3 -140.65(16)
C1 B5 B8 B3 -19.55(14)
B9 B5 B8 B3 -105.85(16)
B11 B5 B8 B13 -34.60(15)
C1 B5 B8 B13 86.50(18)
B3 B5 B8 B13 106.05(17)
B9 B5 B8 B13 0.2(2)
C1 B5 B8 B11 121.10(17)
B3 B5 B8 B11 140.65(16)
B9 B5 B8 B11 34.81(14)
B11 B5 B8 B7 -98.37(17)
C1 B5 B8 B7 22.7(2)
B3 B5 B8 B7 42.29(14)
B9 B5 B8 B7 -63.56(18)
C1 C2 B9 B11 38.6(2)
C21 C2 B9 B11 165.28(19)
B6 C2 B9 B11 -86.6(2)
Co4 C2 B9 B11 -32.3(2)
C1 C2 B9 B12 104.24(17)
C21 C2 B9 B12 -129.08(18)
B6 C2 B9 B12 -21.00(15)
Co4 C2 B9 B12 33.38(17)
C1 C2 B9 B6 125.23(17)
C21 C2 B9 B6 -108.08(19)
Co4 C2 B9 B6 54.38(12)
C1 C2 B9 B5 0.48(15)
C21 C2 B9 B5 127.17(18)
B6 C2 B9 B5 -124.75(15)
Co4 C2 B9 B5 -70.37(13)
C2 B6 B9 B11 121.10(17)
B12 B6 B9 B11 -35.12(15)
B10 B6 B9 B11 5.14(19)
Co4 B6 B9 B11 73.13(16)
C2 B6 B9 B12 156.22(17)
B10 B6 B9 B12 40.26(14)
Co4 B6 B9 B12 108.25(14)
B12 B6 B9 C2 -156.22(17)
B10 B6 B9 C2 -115.96(16)
Co4 B6 B9 C2 -47.97(11)
C2 B6 B9 B5 61.27(16)
B12 B6 B9 B5 -94.95(17)
B10 B6 B9 B5 -54.69(18)
Co4 B6 B9 B5 13.30(18)
B8 B5 B9 B11 -36.69(15)
C1 B5 B9 B11 -143.06(16)
B3 B5 B9 B11 -97.75(18)
B11 B5 B9 B12 36.67(15)
B8 B5 B9 B12 -0.01(19)
C1 B5 B9 B12 -106.38(15)
B3 B5 B9 B12 -61.08(19)
B11 B5 B9 C2 142.67(16)
B8 B5 B9 C2 105.98(15)
C1 B5 B9 C2 -0.39(12)
B3 B5 B9 C2 44.91(16)
B11 B5 B9 B6 97.87(18)
B8 B5 B9 B6 61.18(19)
C1 B5 B9 B6 -45.18(16)
B3 B5 B9 B6 0.1(2)
B8 B7 B10 B13 36.27(15)
B3 B7 B10 B13 98.86(17)
Co4 B7 B10 B13 143.82(13)
B13 B7 B10 B12 -35.84(15)
B8 B7 B10 B12 0.4(2)
B3 B7 B10 B12 63.0(2)
Co4 B7 B10 B12 107.98(14)
B13 B7 B10 B6 -98.94(18)
B8 B7 B10 B6 -62.7(2)
B3 B7 B10 B6 -0.1(2)
Co4 B7 B10 B6 44.88(13)
B13 B7 B10 Co4 -143.82(13)
B8 B7 B10 Co4 -107.55(14)
B3 B7 B10 Co4 -44.96(13)
C2 B6 B10 B7 -10.9(2)
B12 B6 B10 B7 97.42(18)
B9 B6 B10 B7 56.89(19)
Co4 B6 B10 B7 -45.11(13)
C2 B6 B10 B13 -76.0(2)
B12 B6 B10 B13 32.27(15)
B9 B6 B10 B13 -8.26(19)
Co4 B6 B10 B13 -110.26(14)
C2 B6 B10 B12 -108.3(2)
B9 B6 B10 B12 -40.53(14)
Co4 B6 B10 B12 -142.53(13)
C2 B6 B10 Co4 34.25(15)
B12 B6 B10 Co4 142.53(13)
B9 B6 B10 Co4 102.00(13)
C41 Co4 B10 B7 -96.58(11)
C42 Co4 B10 B7 -136.27(11)
C2 Co4 B10 B7 112.78(11)
C1 Co4 B10 B7 74.76(11)
C43 Co4 B10 B7 -150.48(12)
C40 Co4 B10 B7 -68.02(12)
B3 Co4 B10 B7 32.54(11)
C44 Co4 B10 B7 -85.70(19)
B6 Co4 B10 B7 135.42(15)
C41 Co4 B10 B13 -131.17(15)
C42 Co4 B10 B13 -170.86(14)
C2 Co4 B10 B13 78.19(15)
C1 Co4 B10 B13 40.18(16)
C43 Co4 B10 B13 174.93(12)
C40 Co4 B10 B13 -102.61(15)
B3 Co4 B10 B13 -2.05(15)
B7 Co4 B10 B13 -34.59(13)
C44 Co4 B10 B13 -120.29(18)
B6 Co4 B10 B13 100.83(17)
C41 Co4 B10 B12 162.37(15)
C42 Co4 B10 B12 122.67(14)
C2 Co4 B10 B12 11.73(14)
C1 Co4 B10 B12 -26.29(16)
C43 Co4 B10 B12 108.47(15)
C40 Co4 B10 B12 -169.07(13)
B3 Co4 B10 B12 -68.51(15)
B7 Co4 B10 B12 -101.05(17)
C44 Co4 B10 B12 173.25(14)
B6 Co4 B10 B12 34.37(13)
C41 Co4 B10 B6 128.00(11)
C42 Co4 B10 B6 88.31(11)
C2 Co4 B10 B6 -22.64(11)
C1 Co4 B10 B6 -60.66(11)
C43 Co4 B10 B6 74.10(14)
C40 Co4 B10 B6 156.56(10)
B3 Co4 B10 B6 -102.88(11)
B7 Co4 B10 B6 -135.42(15)
C44 Co4 B10 B6 138.88(16)
B8 B5 B11 B9 138.75(16)
C1 B5 B11 B9 46.86(19)
B3 B5 B11 B9 104.44(16)
C1 B5 B11 B8 -91.9(2)
B3 B5 B11 B8 -34.31(14)
B9 B5 B11 B8 -138.75(16)
B8 B5 B11 B12 99.07(18)
C1 B5 B11 B12 7.2(3)
B3 B5 B11 B12 64.8(2)
B9 B5 B11 B12 -39.68(15)
B8 B5 B11 B13 34.35(15)
C1 B5 B11 B13 -57.5(2)
B3 B5 B11 B13 0.0(2)
B9 B5 B11 B13 -104.41(17)
B12 B9 B11 B5 -138.52(16)
C2 B9 B11 B5 -47.6(2)
B6 B9 B11 B5 -104.38(16)
B12 B9 B11 B8 -99.10(18)
C2 B9 B11 B8 -8.1(3)
B6 B9 B11 B8 -65.0(2)
B5 B9 B11 B8 39.42(16)
C2 B9 B11 B12 91.0(2)
B6 B9 B11 B12 34.14(14)
B5 B9 B11 B12 138.52(16)
B12 B9 B11 B13 -34.42(15)
C2 B9 B11 B13 56.5(2)
B6 B9 B11 B13 -0.3(2)
B5 B9 B11 B13 104.10(17)
B3 B8 B11 B5 36.82(16)
B13 B8 B11 B5 141.97(16)
B7 B8 B11 B5 102.28(17)
B3 B8 B11 B9 -5.4(2)
B13 B8 B11 B9 99.71(18)
B7 B8 B11 B9 60.0(2)
B5 B8 B11 B9 -42.26(17)
B3 B8 B11 B12 -71.6(2)
B13 B8 B11 B12 33.56(15)
B7 B8 B11 B12 -6.1(2)
B5 B8 B11 B12 -108.41(18)
B3 B8 B11 B13 -105.15(17)
B7 B8 B11 B13 -39.69(15)
B5 B8 B11 B13 -141.97(16)
C2 B6 B12 B13 75.8(2)
B10 B6 B12 B13 -33.25(15)
B9 B6 B12 B13 100.23(18)
Co4 B6 B12 B13 3.9(2)
C2 B6 B12 B10 109.07(19)
B9 B6 B12 B10 133.48(15)
Co4 B6 B12 B10 37.12(13)
C2 B6 B12 B11 10.4(2)
B10 B6 B12 B11 -98.66(17)
B9 B6 B12 B11 34.81(15)
Co4 B6 B12 B11 -61.55(19)
C2 B6 B12 B9 -24.40(17)
B10 B6 B12 B9 -133.48(15)
Co4 B6 B12 B9 -96.36(14)
B7 B10 B12 B6 -108.48(16)
B13 B10 B12 B6 -144.39(16)
Co4 B10 B12 B6 -37.13(13)
B7 B10 B12 B13 35.91(15)
B6 B10 B12 B13 144.39(16)
Co4 B10 B12 B13 107.26(15)
B7 B10 B12 B11 -4.2(2)
B13 B10 B12 B11 -40.07(15)
B6 B10 B12 B11 104.32(17)
Co4 B10 B12 B11 67.19(18)
B7 B10 B12 B9 -65.90(19)
B13 B10 B12 B9 -101.82(17)
B6 B10 B12 B9 42.57(15)
Co4 B10 B12 B9 5.4(2)
B5 B11 B12 B6 6.3(2)
B9 B11 B12 B6 -36.21(15)
B8 B11 B12 B6 72.3(2)
B13 B11 B12 B6 105.78(17)
B5 B11 B12 B13 -99.52(18)
B9 B11 B12 B13 -141.99(16)
B8 B11 B12 B13 -33.51(15)
B5 B11 B12 B10 -59.6(2)
B9 B11 B12 B10 -102.09(16)
B8 B11 B12 B10 6.4(2)
B13 B11 B12 B10 39.90(14)
B5 B11 B12 B9 42.48(16)
B8 B11 B12 B9 108.48(17)
B13 B11 B12 B9 141.99(16)
B11 B9 B12 B6 141.07(16)
C2 B9 B12 B6 19.66(14)
B5 B9 B12 B6 106.37(15)
B11 B9 B12 B13 34.53(15)
C2 B9 B12 B13 -86.89(18)
B6 B9 B12 B13 -106.55(17)
B5 B9 B12 B13 -0.18(19)
B11 B9 B12 B10 98.40(17)
C2 B9 B12 B10 -23.0(2)
B6 B9 B12 B10 -42.67(15)
B5 B9 B12 B10 63.69(18)
C2 B9 B12 B11 -121.41(17)
B6 B9 B12 B11 -141.07(16)
B5 B9 B12 B11 -34.71(14)
B3 B8 B13 B12 67.1(2)
B11 B8 B13 B12 -34.12(15)
B7 B8 B13 B12 100.87(17)
B5 B8 B13 B12 -0.3(2)
B3 B8 B13 B7 -33.80(16)
B11 B8 B13 B7 -134.99(16)
B5 B8 B13 B7 -101.19(17)
B3 B8 B13 B10 2.8(2)
B11 B8 B13 B10 -98.42(17)
B7 B8 B13 B10 36.57(15)
B5 B8 B13 B10 -64.63(19)
B3 B8 B13 B11 101.19(18)
B7 B8 B13 B11 134.99(16)
B5 B8 B13 B11 33.80(15)
B6 B12 B13 B8 -66.6(2)
B10 B12 B13 B8 -100.68(17)
B11 B12 B13 B8 34.12(15)
B9 B12 B13 B8 0.3(2)
B6 B12 B13 B7 -1.9(2)
B10 B12 B13 B7 -35.95(15)
B11 B12 B13 B7 98.85(17)
B9 B12 B13 B7 65.05(19)
B6 B12 B13 B10 34.05(16)
B11 B12 B13 B10 134.80(16)
B9 B12 B13 B10 101.00(16)
B6 B12 B13 B11 -100.75(18)
B10 B12 B13 B11 -134.80(16)
B9 B12 B13 B11 -33.80(15)
B10 B7 B13 B8 139.37(16)
B3 B7 B13 B8 31.60(15)
Co4 B7 B13 B8 102.49(15)
B10 B7 B13 B12 36.04(15)
B8 B7 B13 B12 -103.32(17)
B3 B7 B13 B12 -71.72(19)
Co4 B7 B13 B12 -0.8(2)
B8 B7 B13 B10 -139.37(16)
B3 B7 B13 B10 -107.77(17)
Co4 B7 B13 B10 -36.88(13)
B10 B7 B13 B11 99.54(17)
B8 B7 B13 B11 -39.83(15)
B3 B7 B13 B11 -8.2(2)
Co4 B7 B13 B11 62.66(18)
B7 B10 B13 B8 -36.83(15)
B12 B10 B13 B8 103.28(17)
B6 B10 B13 B8 71.55(19)
Co4 B10 B13 B8 0.0(2)
B7 B10 B13 B12 -140.10(16)
B6 B10 B13 B12 -31.73(14)
Co4 B10 B13 B12 -103.28(15)
B12 B10 B13 B7 140.10(16)
B6 B10 B13 B7 108.37(16)
Co4 B10 B13 B7 36.82(13)
B7 B10 B13 B11 -100.21(17)
B12 B10 B13 B11 39.89(15)
B6 B10 B13 B11 8.2(2)
Co4 B10 B13 B11 -63.39(18)
B5 B11 B13 B8 -34.95(15)
B9 B11 B13 B8 -107.67(17)
B12 B11 B13 B8 -142.70(16)
B5 B11 B13 B12 107.76(17)
B9 B11 B13 B12 35.03(15)
B8 B11 B13 B12 142.70(16)
B5 B11 B13 B7 5.1(2)
B9 B11 B13 B7 -67.7(2)
B8 B11 B13 B7 40.01(15)
B12 B11 B13 B7 -102.69(17)
B5 B11 B13 B10 67.86(19)
B9 B11 B13 B10 -4.9(2)
B8 B11 B13 B10 102.81(16)
B12 B11 B13 B10 -39.89(14)
C41 Co4 C40 C48 126.1(2)
C42 Co4 C40 C48 165.7(2)
C2 Co4 C40 C48 -103.5(2)
C1 Co4 C40 C48 -56.2(2)
C43 Co4 C40 C48 -150.4(2)
B3 Co4 C40 C48 -14.23(19)
B7 Co4 C40 C48 34.79(19)
B10 Co4 C40 C48 78.3(2)
C44 Co4 C40 C48 -114.1(2)
B6 Co4 C40 C48 126.1(2)
C42 Co4 C40 C41 39.58(12)
C2 Co4 C40 C41 130.36(17)
C1 Co4 C40 C41 177.72(11)
C43 Co4 C40 C41 83.47(12)
B3 Co4 C40 C41 -140.33(12)
B7 Co4 C40 C41 -91.30(12)
B10 Co4 C40 C41 -47.78(14)
C44 Co4 C40 C41 119.76(16)
B6 Co4 C40 C41 0.0(2)
C41 Co4 C40 C44 -119.76(16)
C42 Co4 C40 C44 -80.18(12)
C2 Co4 C40 C44 10.6(2)
C1 Co4 C40 C44 57.96(14)
C43 Co4 C40 C44 -36.29(11)
B3 Co4 C40 C44 99.91(12)
B7 Co4 C40 C44 148.94(12)
B10 Co4 C40 C44 -167.54(11)
B6 Co4 C40 C44 -119.75(19)
C48 C40 C41 C42 176.7(2)
C44 C40 C41 C42 -2.0(2)
Co4 C40 C41 C42 -61.93(13)
C48 C40 C41 Co4 -121.4(2)
C44 C40 C41 Co4 59.98(13)
C2 Co4 C41 C42 -21.8(2)
C1 Co4 C41 C42 109.2(3)
C43 Co4 C41 C42 37.60(11)
C40 Co4 C41 C42 116.46(16)
B3 Co4 C41 C42 170.19(11)
B7 Co4 C41 C42 -152.71(12)
B10 Co4 C41 C42 -105.16(12)
C44 Co4 C41 C42 80.10(12)
B6 Co4 C41 C42 -63.53(13)
C42 Co4 C41 C40 -116.46(16)
C2 Co4 C41 C40 -138.21(15)
C1 Co4 C41 C40 -7.3(4)
C43 Co4 C41 C40 -78.86(12)
B3 Co4 C41 C40 53.72(15)
B7 Co4 C41 C40 90.83(12)
B10 Co4 C41 C40 138.38(12)
C44 Co4 C41 C40 -36.37(11)
B6 Co4 C41 C40 180.00(11)
C40 C41 C42 C43 3.5(2)
Co4 C41 C42 C43 -61.43(13)
C40 C41 C42 Co4 64.95(13)
C41 Co4 C42 C43 118.68(16)
C2 Co4 C42 C43 -72.61(13)
C1 Co4 C42 C43 -38.20(17)
C40 Co4 C42 C43 79.89(12)
B3 Co4 C42 C43 80.3(4)
B7 Co4 C42 C43 154.45(12)
B10 Co4 C42 C43 -164.68(12)
C44 Co4 C42 C43 37.41(11)
B6 Co4 C42 C43 -115.19(12)
C2 Co4 C42 C41 168.71(11)
C1 Co4 C42 C41 -156.88(13)
C43 Co4 C42 C41 -118.68(16)
C40 Co4 C42 C41 -38.79(11)
B3 Co4 C42 C41 -38.4(4)
B7 Co4 C42 C41 35.77(15)
B10 Co4 C42 C41 76.64(12)
C44 Co4 C42 C41 -81.27(12)
B6 Co4 C42 C41 126.13(12)
C41 C42 C43 C44 -3.7(2)
Co4 C42 C43 C44 -63.68(13)
C41 C42 C43 Co4 59.93(13)
C41 Co4 C43 C42 -38.33(11)
C2 Co4 C43 C42 116.43(12)
C1 Co4 C43 C42 156.44(11)
C40 Co4 C43 C42 -82.02(12)
B3 Co4 C43 C42 -162.23(12)
B7 Co4 C43 C42 -67.6(2)
B10 Co4 C43 C42 22.15(17)
C44 Co4 C43 C42 -118.09(17)
B6 Co4 C43 C42 72.64(13)
C41 Co4 C43 C44 79.76(12)
C42 Co4 C43 C44 118.09(17)
C2 Co4 C43 C44 -125.48(12)
C1 Co4 C43 C44 -85.46(12)
C40 Co4 C43 C44 36.08(11)
B3 Co4 C43 C44 -44.13(17)
B7 Co4 C43 C44 50.5(3)
B10 Co4 C43 C44 140.24(13)
B6 Co4 C43 C44 -169.27(11)
C42 C43 C44 C45 -176.2(2)
Co4 C43 C44 C45 124.1(2)
C42 C43 C44 C40 2.5(2)
Co4 C43 C44 C40 -57.23(13)
C42 C43 C44 Co4 59.73(13)
C48 C40 C44 C45 -0.3(3)
C41 C40 C44 C45 178.55(17)
Co4 C40 C44 C45 -125.47(18)
C48 C40 C44 C43 -179.14(17)
C41 C40 C44 C43 -0.3(2)
Co4 C40 C44 C43 55.66(13)
C48 C40 C44 Co4 125.20(17)
C41 C40 C44 Co4 -55.98(13)
C41 Co4 C44 C45 149.5(2)
C42 Co4 C44 C45 -165.6(2)
C2 Co4 C44 C45 -62.9(2)
C1 Co4 C44 C45 -23.2(2)
C43 Co4 C44 C45 -127.2(2)
C40 Co4 C44 C45 112.0(2)
B3 Co4 C44 C45 23.0(2)
B7 Co4 C44 C45 73.0(2)
B10 Co4 C44 C45 137.7(2)
B6 Co4 C44 C45 -108.4(2)
C41 Co4 C44 C43 -83.25(12)
C42 Co4 C44 C43 -38.41(12)
C2 Co4 C44 C43 64.29(13)
C1 Co4 C44 C43 104.06(12)
C40 Co4 C44 C43 -120.77(17)
B3 Co4 C44 C43 150.24(12)
B7 Co4 C44 C43 -159.83(12)
B10 Co4 C44 C43 -95.1(2)
B6 Co4 C44 C43 18.8(2)
C41 Co4 C44 C40 37.52(11)
C42 Co4 C44 C40 82.36(12)
C2 Co4 C44 C40 -174.94(11)
C1 Co4 C44 C40 -135.17(11)
C43 Co4 C44 C40 120.77(17)
B3 Co4 C44 C40 -88.99(12)
B7 Co4 C44 C40 -39.06(14)
B10 Co4 C44 C40 25.7(2)
B6 Co4 C44 C40 139.60(15)
C43 C44 C45 C46 178.4(2)
C40 C44 C45 C46 -0.2(3)
Co4 C44 C45 C46 -87.2(2)
C44 C45 C46 C47 0.3(3)
C45 C46 C47 C48 0.0(3)
C46 C47 C48 C40 -0.4(3)
C41 C40 C48 C47 -177.9(2)
C44 C40 C48 C47 0.6(3)
Co4 C40 C48 C47 90.9(2)
